data_7018701
loop_
_publ_author_name
'Thirumurugan, A.'
'Li, Wei'
'Cheetham, Anthony K.'

_publ_section_title
;
 Bismuth 2,6-pyridinedicarboxylates: Assembly of molecular units into
 coordination polymers, CO(2) sorption and photoluminescence.
;
_journal_issue 14
_journal_name_full 'Dalton transactions (Cambridge, England : 2003)'
_journal_page_first 4126
_journal_page_last 4134
_journal_paper_doi 10.1039/c2dt12330d
_journal_volume 41
_journal_year 2012
_chemical_formula_sum 'C28 H16 Bi Li5 N4 O18'
_chemical_formula_weight 940.13
_chemical_name_systematic
;
?
;
_space_group_IT_number 13
_symmetry_cell_setting monoclinic
_symmetry_space_group_name_Hall '-P 2yc'
_symmetry_space_group_name_H-M 'P 1 2/c 1'
_atom_sites_solution_hydrogens geom
_atom_sites_solution_primary direct
_atom_sites_solution_secondary difmap
_audit_creation_method SHELXL-97
_cell_angle_alpha 90.00
_cell_angle_beta 115.427(18)
_cell_angle_gamma 90.00
_cell_formula_units_Z 2
_cell_length_a 9.674(5)
_cell_length_b 11.078(5)
_cell_length_c 16.972(5)
_cell_measurement_reflns_used 9757
_cell_measurement_temperature 120(2)
_cell_measurement_theta_max 68.1179
_cell_measurement_theta_min 3.9773
_cell_volume 1642.7(13)
_computing_cell_refinement
;
CrysAlisPro, Agilent Technologies,
Version 1.171.35.11 (release 16-05-2011 CrysAlis171 .NET)
(compiled May 16 2011,17:55:39)
;
_computing_data_collection
;
CrysAlisPro, Agilent Technologies,
Version 1.171.35.11 (release 16-05-2011 CrysAlis171 .NET)
(compiled May 16 2011,17:55:39)
;
_computing_data_reduction
;
CrysAlisPro, Agilent Technologies,
Version 1.171.35.11 (release 16-05-2011 CrysAlis171 .NET)
(compiled May 16 2011,17:55:39)
;
_computing_structure_refinement 'SHELXL-97 (Sheldrick, 1997)'
_computing_structure_solution 'SHELXL-97 (Sheldrick, 1997)'
_diffrn_ambient_temperature 120(2)
_diffrn_detector_area_resol_mean 16.1183
_diffrn_measured_fraction_theta_full 0.980
_diffrn_measured_fraction_theta_max 0.980
_diffrn_measurement_device_type 'Xcalibur, Eos, Gemini ultra'
_diffrn_measurement_method '\w scans'
_diffrn_radiation_monochromator mirror
_diffrn_radiation_source 'Enhance Ultra (Cu) X-ray Source'
_diffrn_radiation_type CuK\a
_diffrn_radiation_wavelength 1.5418
_diffrn_reflns_av_R_equivalents 0.0629
_diffrn_reflns_av_sigmaI/netI 0.0354
_diffrn_reflns_limit_h_max 11
_diffrn_reflns_limit_h_min -11
_diffrn_reflns_limit_k_max 13
_diffrn_reflns_limit_k_min -13
_diffrn_reflns_limit_l_max 20
_diffrn_reflns_limit_l_min -20
_diffrn_reflns_number 15105
_diffrn_reflns_theta_full 25.39
_diffrn_reflns_theta_max 25.39
_diffrn_reflns_theta_min 2.27
_exptl_absorpt_coefficient_mu 11.325
_exptl_absorpt_correction_T_max 0.804
_exptl_absorpt_correction_T_min 0.757
_exptl_absorpt_correction_type multi-scan
_exptl_absorpt_process_details
;
CrysAlisPro, Agilent Technologies,
Version 1.171.35.11 (release 16-05-2011 CrysAlis171 .NET)
(compiled May 16 2011,17:55:39)
Empirical absorption correction using spherical harmonics,
implemented in SCALE3 ABSPACK scaling algorithm.
;
_exptl_crystal_colour Colourless
_exptl_crystal_density_diffrn 1.901
_exptl_crystal_density_method 'not measured'
_exptl_crystal_description Block
_exptl_crystal_F_000 908
_exptl_crystal_size_max 0.080
_exptl_crystal_size_mid 0.050
_exptl_crystal_size_min 0.040
_refine_diff_density_max 1.106
_refine_diff_density_min -1.906
_refine_diff_density_rms 0.141
_refine_ls_extinction_method none
_refine_ls_goodness_of_fit_ref 1.081
_refine_ls_hydrogen_treatment mixed
_refine_ls_matrix_type full
_refine_ls_number_parameters 262
_refine_ls_number_reflns 2977
_refine_ls_number_restraints 2
_refine_ls_restrained_S_all 1.080
_refine_ls_R_factor_all 0.0294
_refine_ls_R_factor_gt 0.0285
_refine_ls_shift/su_max 0.001
_refine_ls_shift/su_mean 0.000
_refine_ls_structure_factor_coef Fsqd
_refine_ls_weighting_details 'calc w=1/[\s^2^(Fo^2^)+(0.0520P)^2^+2.3256P] where P=(Fo^2^+2Fc^2^)/3'
_refine_ls_weighting_scheme calc
_refine_ls_wR_factor_gt 0.0777
_refine_ls_wR_factor_ref 0.0783
_reflns_number_gt 2883
_reflns_number_total 2977
_reflns_threshold_expression >2sigma(I)
_cod_data_source_file c2dt12330d.txt
_cod_data_source_block compound6
_cod_original_cell_volume 1642.7(12)
_cod_original_sg_symbol_H-M P2/c
_cod_database_code 7018701

loop_
_symmetry_equiv_pos_as_xyz
'x, y, z'
'-x, y, -z+1/2'
'-x, -y, -z'
'x, -y, z-1/2'

loop_
_atom_site_label
_atom_site_type_symbol
_atom_site_fract_x
_atom_site_fract_y
_atom_site_fract_z
_atom_site_U_iso_or_equiv
_atom_site_adp_type
_atom_site_occupancy
_atom_site_symmetry_multiplicity
_atom_site_calc_flag
_atom_site_refinement_flags
_atom_site_disorder_assembly
_atom_site_disorder_group
C1 C 0.3811(5) 0.4395(4) 0.3115(3) 0.0153(8) Uani 1 1 d . . .
C2 C 0.3770(5) 0.5483(4) 0.3649(3) 0.0192(9) Uani 1 1 d . . .
C3 C 0.5067(5) 0.6078(5) 0.4218(3) 0.0290(10) Uani 1 1 d . . .
H3 H 0.6057 0.5796 0.4318 0.035 Uiso 1 1 calc R . .
C4 C 0.4891(6) 0.7107(5) 0.4642(4) 0.0387(13) Uani 1 1 d . . .
H4 H 0.5762 0.7556 0.5019 0.046 Uiso 1 1 calc R . .
C5 C 0.3450(5) 0.7463(4) 0.4510(3) 0.0283(10) Uani 1 1 d . . .
H5 H 0.3311 0.8149 0.4805 0.034 Uiso 1 1 calc R . .
C6 C 0.2203(5) 0.6810(4) 0.3943(3) 0.0173(8) Uani 1 1 d . . .
C7 C 0.0585(5) 0.7106(4) 0.3787(3) 0.0172(9) Uani 1 1 d . . .
C11 C 0.1026(5) 0.2667(4) 0.4065(3) 0.0156(8) Uani 1 1 d . . .
C12 C 0.0522(5) 0.1900(4) 0.3249(3) 0.0153(8) Uani 1 1 d . . .
C13 C 0.0580(5) 0.0636(4) 0.3281(3) 0.0204(9) Uani 1 1 d . . .
H13 H 0.1004 0.0219 0.3823 0.025 Uiso 1 1 calc R . .
C14 C 0.0000 0.0019(6) 0.2500 0.0263(16) Uani 1 2 d S . .
H14 H 0.0000 -0.0839 0.2500 0.032 Uiso 1 2 calc SR . .
C21 C 0.7469(4) 0.0865(4) 0.3722(3) 0.0154(8) Uani 1 1 d . A .
C22 C 0.6192(6) 0.0084(4) 0.3086(3) 0.0205(10) Uani 1 1 d . . .
C23B C 0.6110(12) -0.1180(9) 0.3194(7) 0.018(2) Uiso 0.50 1 d P A -2
Bi1 Bi 0.0000 0.476704(16) 0.2500 0.01291(10) Uani 1 2 d S . .
Li1 Li 0.7315(8) 0.3694(7) 0.3684(5) 0.0207(15) Uani 1 1 d . . .
Li2 Li -0.0381(8) 0.8853(6) 0.4793(5) 0.0189(14) Uani 1 1 d . . .
N1 N 0.2371(4) 0.5839(3) 0.3521(2) 0.0140(7) Uani 1 1 d . . .
N2 N 0.0000 0.2495(4) 0.2500 0.0135(9) Uani 1 2 d S . .
N3 N 0.5000 0.0686(4) 0.2500 0.0158(10) Uani 1 2 d S . .
O2 O 0.5037(3) 0.3839(3) 0.3335(2) 0.0194(6) Uani 1 1 d . . .
O1 O 0.2565(3) 0.4133(3) 0.24678(18) 0.0169(6) Uani 1 1 d . . .
O3 O -0.0450(3) 0.6351(3) 0.3348(2) 0.0196(6) Uani 1 1 d . . .
O4 O 0.0376(4) 0.8062(3) 0.4093(2) 0.0202(6) Uani 1 1 d . . .
O5 O 0.0961(4) 0.3805(3) 0.39622(19) 0.0192(6) Uani 1 1 d . . .
O6 O 0.1474(3) 0.2148(3) 0.47822(19) 0.0199(6) Uani 1 1 d . . .
O7 O 0.7290(3) 0.1986(3) 0.36110(19) 0.0186(6) Uani 1 1 d . . .
O8 O 0.8591(4) 0.0353(2) 0.4304(2) 0.0155(6) Uani 1 1 d . . .
O9 O 0.8335(4) 0.5059(3) 0.4379(2) 0.0217(7) Uani 1 1 d D . .
Li3 Li 0.5000 0.2505(10) 0.2500 0.030(3) Uani 1 2 d S . .
C23A C 0.6386(11) -0.1167(8) 0.3029(6) 0.016(2) Uiso 0.50 1 d P . 1
C24A C 0.5159(12) -0.1793(7) 0.2411(7) 0.021(2) Uiso 0.50 1 d P . 1
H1 H 0.863(6) 0.550(5) 0.407(3) 0.025(14) Uiso 1 1 d D . .
H9 H 0.870(8) 0.528(5) 0.4910(13) 0.033(18) Uiso 1 1 d D . .

loop_
_atom_site_aniso_label
_atom_site_aniso_U_11
_atom_site_aniso_U_22
_atom_site_aniso_U_33
_atom_site_aniso_U_23
_atom_site_aniso_U_13
_atom_site_aniso_U_12
C1 0.0124(19) 0.0162(19) 0.018(2) 0.0000(17) 0.0072(16) -0.0005(17)
C2 0.021(2) 0.0149(18) 0.024(2) 0.0010(18) 0.0116(19) 0.0023(18)
C3 0.017(2) 0.035(3) 0.032(3) -0.013(2) 0.0073(19) 0.000(2)
C4 0.020(2) 0.038(3) 0.049(3) -0.024(3) 0.006(2) -0.002(2)
C5 0.022(2) 0.025(2) 0.036(3) -0.015(2) 0.011(2) -0.0048(19)
C6 0.0153(19) 0.0159(19) 0.020(2) -0.0016(17) 0.0064(16) 0.0017(16)
C7 0.021(2) 0.017(2) 0.018(2) 0.0006(17) 0.0124(17) 0.0000(17)
C11 0.0129(18) 0.017(2) 0.017(2) 0.0010(17) 0.0067(16) -0.0001(16)
C12 0.0170(19) 0.0124(18) 0.019(2) 0.0006(16) 0.0102(16) -0.0001(16)
C13 0.032(2) 0.012(2) 0.023(2) 0.0045(18) 0.017(2) 0.0037(19)
C14 0.043(5) 0.015(3) 0.031(4) 0.000 0.025(4) 0.000
C21 0.0134(18) 0.019(2) 0.0127(18) 0.0012(16) 0.0041(15) 0.0045(16)
C22 0.023(3) 0.016(2) 0.018(2) 0.0028(18) 0.005(2) 0.0047(18)
Bi1 0.01373(14) 0.00958(14) 0.01559(15) 0.000 0.00645(10) 0.000
Li1 0.018(3) 0.019(3) 0.024(4) 0.000(3) 0.009(3) 0.001(3)
Li2 0.016(3) 0.018(3) 0.020(3) -0.001(3) 0.005(3) 0.002(3)
N1 0.0108(15) 0.0175(17) 0.0133(16) -0.0012(14) 0.0048(13) 0.0015(13)
N2 0.013(2) 0.011(2) 0.017(2) 0.000 0.0063(19) 0.000
N3 0.016(2) 0.011(2) 0.018(2) 0.000 0.004(2) 0.000
O2 0.0168(14) 0.0177(14) 0.0237(15) -0.0015(12) 0.0088(12) 0.0034(12)
O1 0.0180(14) 0.0150(13) 0.0184(14) -0.0027(11) 0.0085(12) -0.0006(11)
O3 0.0178(14) 0.0163(14) 0.0268(16) -0.0063(12) 0.0117(13) -0.0010(12)
O4 0.0237(15) 0.0154(14) 0.0250(16) -0.0036(12) 0.0138(13) 0.0015(13)
O5 0.0277(16) 0.0126(14) 0.0160(14) -0.0020(12) 0.0082(12) -0.0020(12)
O6 0.0186(15) 0.0220(15) 0.0181(15) 0.0025(12) 0.0069(12) -0.0033(12)
O7 0.0177(14) 0.0138(14) 0.0213(15) 0.0022(12) 0.0056(12) 0.0021(12)
O8 0.0133(15) 0.0138(14) 0.0160(15) 0.0003(11) 0.0032(13) 0.0019(11)
O9 0.0193(17) 0.0231(14) 0.025(2) -0.0077(14) 0.0120(15) -0.0067(13)
Li3 0.031(6) 0.019(5) 0.042(7) 0.000 0.018(5) 0.000

loop_
_atom_type_symbol
_atom_type_description
_atom_type_scat_dispersion_real
_atom_type_scat_dispersion_imag
_atom_type_scat_source
C C 0.0033 0.0016 'International Tables Vol C Tables 4.2.6.8 and 6.1.1.4'
Bi Bi -4.1077 10.2566 'International Tables Vol C Tables 4.2.6.8 and 6.1.1.4'
Li Li -0.0003 0.0001 'International Tables Vol C Tables 4.2.6.8 and 6.1.1.4'
N N 0.0061 0.0033 'International Tables Vol C Tables 4.2.6.8 and 6.1.1.4'
O O 0.0106 0.0060 'International Tables Vol C Tables 4.2.6.8 and 6.1.1.4'
H H 0.0000 0.0000 'International Tables Vol C Tables 4.2.6.8 and 6.1.1.4'

loop_
_geom_angle_atom_site_label_1
_geom_angle_atom_site_label_2
_geom_angle_atom_site_label_3
_geom_angle
_geom_angle_site_symmetry_1
_geom_angle_site_symmetry_3
O2 C1 O1 125.3(4) . .
O2 C1 C2 118.7(4) . .
O1 C1 C2 116.1(4) . .
N1 C2 C3 121.8(4) . .
N1 C2 C1 115.0(4) . .
C3 C2 C1 123.3(4) . .
C2 C3 C4 118.4(4) . .
C2 C3 H3 120.8 . .
C4 C3 H3 120.8 . .
C5 C4 C3 119.4(5) . .
C5 C4 H4 120.3 . .
C3 C4 H4 120.3 . .
C4 C5 C6 119.1(4) . .
C4 C5 H5 120.5 . .
C6 C5 H5 120.5 . .
N1 C6 C5 121.5(4) . .
N1 C6 C7 115.8(4) . .
C5 C6 C7 122.6(4) . .
O4 C7 O3 125.6(4) . .
O4 C7 C6 117.3(4) . .
O3 C7 C6 117.2(4) . .
O6 C11 O5 124.7(4) . .
O6 C11 C12 118.4(4) . .
O5 C11 C12 116.9(4) . .
N2 C12 C13 121.8(4) . .
N2 C12 C11 116.0(4) . .
C13 C12 C11 122.2(4) . .
C14 C13 C12 117.7(4) . .
C14 C13 H13 121.2 . .
C12 C13 H13 121.2 . .
C13 C14 C13 120.5(6) . 2
C13 C14 H14 119.7 . .
C13 C14 H14 119.7 2 .
O8 C21 O7 125.9(4) . .
O8 C21 C22 118.1(4) . .
O7 C21 C22 116.1(4) . .
N3 C22 C23A 122.7(5) . .
N3 C22 C23B 120.8(6) . .
C23A C22 C23B 18.8(5) . .
N3 C22 C21 115.1(4) . .
C23A C22 C21 121.3(5) . .
C23B C22 C21 123.0(5) . .
O3 Bi1 O3 87.23(15) 2 .
O3 Bi1 O5 78.67(11) 2 2
O3 Bi1 O5 144.84(10) . 2
O3 Bi1 O5 144.84(10) 2 .
O3 Bi1 O5 78.67(11) . .
O5 Bi1 O5 129.20(14) 2 .
O3 Bi1 N1 73.90(11) 2 .
O3 Bi1 N1 65.80(11) . .
O5 Bi1 N1 137.20(10) 2 .
O5 Bi1 N1 70.94(11) . .
O3 Bi1 N1 65.80(11) 2 2
O3 Bi1 N1 73.90(11) . 2
O5 Bi1 N1 70.94(11) 2 2
O5 Bi1 N1 137.20(10) . 2
N1 Bi1 N1 123.33(16) . 2
O3 Bi1 N2 136.38(7) 2 .
O3 Bi1 N2 136.38(7) . .
O5 Bi1 N2 64.60(7) 2 .
O5 Bi1 N2 64.60(7) . .
N1 Bi1 N2 118.33(8) . .
N1 Bi1 N2 118.33(8) 2 .
O3 Bi1 O1 128.58(9) 2 2
O3 Bi1 O1 76.53(10) . 2
O5 Bi1 O1 87.36(10) 2 2
O5 Bi1 O1 79.31(10) . 2
N1 Bi1 O1 135.43(10) . 2
N1 Bi1 O1 62.85(10) 2 2
N2 Bi1 O1 74.35(6) . 2
O3 Bi1 O1 76.53(10) 2 .
O3 Bi1 O1 128.58(9) . .
O5 Bi1 O1 79.31(10) 2 .
O5 Bi1 O1 87.36(10) . .
N1 Bi1 O1 62.85(10) . .
N1 Bi1 O1 135.43(10) 2 .
N2 Bi1 O1 74.35(6) . .
O1 Bi1 O1 148.69(13) 2 .
O7 Li1 O9 145.0(4) . .
O7 Li1 O2 94.5(3) . .
O9 Li1 O2 109.0(4) . .
O7 Li1 O1 100.2(3) . 2_655
O9 Li1 O1 100.0(4) . 2_655
O2 Li1 O1 101.6(3) . 2_655
O7 Li1 Li3 57.8(3) . .
O9 Li1 Li3 155.8(4) . .
O2 Li1 Li3 49.8(2) . .
O1 Li1 Li3 76.7(3) 2_655 .
O7 Li1 H1 150.8(15) . .
O9 Li1 H1 20.6(9) . .
O2 Li1 H1 114.4(15) . .
O1 Li1 H1 79.5(10) 2_655 .
Li3 Li1 H1 146.7(13) . .
O4 Li2 O6 114.1(4) . 3_566
O4 Li2 O8 113.7(4) . 1_465
O6 Li2 O8 113.7(4) 3_566 1_465
O4 Li2 O8 104.6(4) . 3_666
O6 Li2 O8 114.8(4) 3_566 3_666
O8 Li2 O8 93.9(3) 1_465 3_666
O4 Li2 Li2 118.6(5) . 3_576
O6 Li2 Li2 127.0(5) 3_566 3_576
O8 Li2 Li2 47.4(2) 1_465 3_576
O8 Li2 Li2 46.5(2) 3_666 3_576
C2 N1 C6 119.8(4) . .
C2 N1 Bi1 122.4(3) . .
C6 N1 Bi1 117.7(3) . .
C12 N2 C12 120.3(5) 2 .
C12 N2 Bi1 119.9(2) 2 .
C12 N2 Bi1 119.9(2) . .
C22 N3 C22 119.9(5) 2_655 .
C22 N3 Li3 120.0(3) 2_655 .
C22 N3 Li3 120.0(3) . .
C1 O2 Li1 154.7(4) . .
C1 O2 Li3 114.9(3) . .
Li1 O2 Li3 80.7(2) . .
C1 O1 Li1 117.0(3) . 2_655
C1 O1 Bi1 118.8(2) . .
Li1 O1 Bi1 121.7(2) 2_655 .
C7 O3 Bi1 121.9(3) . .
C7 O4 Li2 148.6(4) . .
C11 O5 Bi1 122.6(3) . .
C11 O6 Li2 129.2(4) . 3_566
C21 O7 Li1 168.3(4) . .
C21 O7 Li3 113.3(4) . .
Li1 O7 Li3 77.5(4) . .
C21 O8 Li2 147.6(4) . 1_645
C21 O8 Li2 126.3(3) . 3_666
Li2 O8 Li2 86.1(3) 1_645 3_666
Li1 O9 H1 107(4) . .
Li1 O9 H9 139(4) . .
H1 O9 H9 113(6) . .
N3 Li3 O2 136.5(2) . .
N3 Li3 O2 136.5(2) . 2_655
O2 Li3 O2 87.0(5) . 2_655
N3 Li3 O7 75.4(3) . 2_655
O2 Li3 O7 118.6(3) . 2_655
O2 Li3 O7 83.51(16) 2_655 2_655
N3 Li3 O7 75.4(3) . .
O2 Li3 O7 83.51(16) . .
O2 Li3 O7 118.6(3) 2_655 .
O7 Li3 O7 150.8(6) 2_655 .
N3 Li3 Li1 120.0(3) . .
O2 Li3 Li1 49.5(2) . .
O2 Li3 Li1 85.6(4) 2_655 .
O7 Li3 Li1 164.4(5) 2_655 .
O7 Li3 Li1 44.69(19) . .
N3 Li3 Li1 120.0(3) . 2_655
O2 Li3 Li1 85.6(4) . 2_655
O2 Li3 Li1 49.5(2) 2_655 2_655
O7 Li3 Li1 44.69(19) 2_655 2_655
O7 Li3 Li1 164.4(5) . 2_655
Li1 Li3 Li1 119.9(5) . 2_655
C24A C23A C22 116.6(8) . .
C24A C23A C24A 19.7(7) . 2_655
C22 C23A C24A 110.5(7) . 2_655
C24A C24A C23A 95(2) 2_655 .
C24A C24A C23A 65(2) 2_655 2_655
C23A C24A C23A 119.1(9) . 2_655

loop_
_geom_bond_atom_site_label_1
_geom_bond_atom_site_label_2
_geom_bond_distance
_geom_bond_site_symmetry_2
C1 O2 1.243(5) .
C1 O1 1.268(5) .
C1 C2 1.519(6) .
C2 N1 1.335(6) .
C2 C3 1.379(7) .
C3 C4 1.397(7) .
C3 H3 0.9500 .
C4 C5 1.372(7) .
C4 H4 0.9500 .
C5 C6 1.381(6) .
C5 H5 0.9500 .
C6 N1 1.340(5) .
C6 C7 1.507(6) .
C7 O4 1.234(5) .
C7 O3 1.271(5) .
C11 O6 1.243(5) .
C11 O5 1.270(5) .
C11 C12 1.516(6) .
C12 N2 1.324(5) .
C12 C13 1.401(6) .
C13 C14 1.379(6) .
C13 H13 0.9500 .
C14 C13 1.379(6) 2
C14 H14 0.9500 .
C21 O8 1.246(5) .
C21 O7 1.257(5) .
C21 C22 1.516(6) .
C22 N3 1.334(6) .
C22 C23A 1.407(10) .
C22 C23B 1.419(11) .
Bi1 O3 2.424(3) 2
Bi1 O3 2.424(3) .
Bi1 O5 2.486(3) 2
Bi1 O5 2.486(3) .
Bi1 N1 2.502(3) .
Bi1 N1 2.502(3) 2
Bi1 N2 2.517(5) .
Bi1 O1 2.601(3) 2
Bi1 O1 2.601(3) .
Li1 O7 1.896(8) .
Li1 O9 1.911(8) .
Li1 O2 2.028(8) .
Li1 O1 2.066(8) 2_655
Li1 Li3 2.632(9) .
Li1 H1 2.31(5) .
Li2 O4 1.861(7) .
Li2 O6 1.877(8) 3_566
Li2 O8 1.932(8) 1_465
Li2 O8 1.961(8) 3_666
Li2 Li2 2.656(14) 3_576
N2 C12 1.324(5) 2
N3 C22 1.334(6) 2_655
N3 Li3 2.015(13) .
O2 Li3 2.037(9) .
O1 Li1 2.066(8) 2_655
O6 Li2 1.877(8) 3_566
O7 Li3 2.282(4) .
O8 Li2 1.932(8) 1_645
O8 Li2 1.961(8) 3_666
O9 H1 0.850(10) .
O9 H9 0.850(10) .
Li3 O2 2.037(9) 2_655
Li3 O7 2.282(4) 2_655
Li3 Li1 2.632(9) 2_655
C23A C24A 1.385(15) .
C23A C24A 1.520(13) 2_655
C24A C24A 0.514(16) 2_655
C24A C23A 1.520(13) 2_655
